data_7150160
loop_
_publ_author_name
'Feuillet, Fred J. P.'
'Cheeseman, Matt'
'Mahon, Mary F.'
'Bull, Steven D.'

_publ_section_title
;
 Stereoselective synthesis of (E)-trisubstituted alpha,beta-unsaturated
 amides and acids.
;
_journal_issue 16
_journal_name_full 'Organic &amp; biomolecular chemistry'
_journal_page_first 2976
_journal_page_last 2989
_journal_paper_doi 10.1039/b503633j
_journal_volume 3
_journal_year 2005
_chemical_formula_sum 'C14 H25 N O2'
_chemical_formula_weight 239.35
_chemical_name_systematic
;
?
;
_space_group_IT_number 14
_symmetry_cell_setting monoclinic
_symmetry_space_group_name_Hall '-P 2ybc'
_symmetry_space_group_name_H-M 'P 1 21/c 1'
_atom_sites_solution_hydrogens geom
_atom_sites_solution_primary direct
_atom_sites_solution_secondary difmap
_audit_creation_method SHELXL-97
_cell_angle_alpha 90.00
_cell_angle_beta 104.1530(10)
_cell_angle_gamma 90.00
_cell_formula_units_Z 8
_cell_length_a 17.3540(2)
_cell_length_b 9.79700(10)
_cell_length_c 17.7370(2)
_cell_measurement_reflns_used 25
_cell_measurement_temperature 150(2)
_cell_measurement_theta_max 18
_cell_measurement_theta_min 12
_cell_volume 2924.06(6)
_computing_data_reduction 'Denzo and Scalepack (otwinowski & Minor, 1997'
_computing_molecular_graphics 'ORTEX (P.McArdle, 1995)'
_computing_publication_material 'SHELXL-97/2 (Sheldrick,1997)'
_computing_structure_refinement 'SHELXL-97 (Sheldrick, 1997)'
_computing_structure_solution 'SHELXS-97 (Sheldrick, 1990)'
_diffrn_ambient_temperature 150(2)
_diffrn_measured_fraction_theta_full 0.998
_diffrn_measured_fraction_theta_max 0.998
_diffrn_measurement_device_type KappaCCD
_diffrn_measurement_method KappaCCD
_diffrn_radiation_monochromator graphite
_diffrn_radiation_source 'fine-focus sealed tube'
_diffrn_radiation_type MoK\a
_diffrn_radiation_wavelength 0.71073
_diffrn_reflns_av_R_equivalents 0.0787
_diffrn_reflns_av_sigmaI/netI 0.0538
_diffrn_reflns_limit_h_max 22
_diffrn_reflns_limit_h_min -22
_diffrn_reflns_limit_k_max 12
_diffrn_reflns_limit_k_min -11
_diffrn_reflns_limit_l_max 23
_diffrn_reflns_limit_l_min -22
_diffrn_reflns_number 43295
_diffrn_reflns_theta_full 27.46
_diffrn_reflns_theta_max 27.46
_diffrn_reflns_theta_min 2.94
_exptl_absorpt_coefficient_mu 0.071
_exptl_absorpt_correction_T_max 0.9929
_exptl_absorpt_correction_T_min 0.9651
_exptl_crystal_colour Colourless
_exptl_crystal_density_diffrn 1.087
_exptl_crystal_density_method 'not measured'
_exptl_crystal_description Parallelepiped
_exptl_crystal_F_000 1056
_exptl_crystal_size_max 0.50
_exptl_crystal_size_mid 0.30
_exptl_crystal_size_min 0.10
_refine_diff_density_max 0.232
_refine_diff_density_min -0.215
_refine_diff_density_rms 0.045
_refine_ls_extinction_coef 0.0085(11)
_refine_ls_extinction_expression Fc^*^=kFc[1+0.001xFc^2^\l^3^/sin(2\q)]^-1/4^
_refine_ls_extinction_method SHELXL
_refine_ls_goodness_of_fit_ref 1.007
_refine_ls_hydrogen_treatment mixed
_refine_ls_matrix_type full
_refine_ls_number_parameters 368
_refine_ls_number_reflns 6676
_refine_ls_number_restraints 0
_refine_ls_restrained_S_all 1.007
_refine_ls_R_factor_all 0.0818
_refine_ls_R_factor_gt 0.0453
_refine_ls_shift/su_max 0.006
_refine_ls_shift/su_mean 0.000
_refine_ls_structure_factor_coef Fsqd
_refine_ls_weighting_details
; calc
[1.00000+0.00000exp(0.00(sin\q/\l)^2^)]/
[\s^2^(Fo^2^)+0.0000+0.4117*P+(0.0558P)^2^+0.0000sin\q/\l]
where P = 0.00000Fo^2^ + 1.00000Fc^2^
;
_refine_ls_weighting_scheme calc
_refine_ls_wR_factor_gt 0.1035
_refine_ls_wR_factor_ref 0.1198
_reflns_number_gt 4436
_reflns_number_total 6676
_reflns_threshold_expression >2sigma(I)
_cod_data_source_file b503633j.txt
_cod_data_source_block k02sdb1
_cod_depositor_comments
;
The following automatic conversions were performed:
'_symmetry_cell_setting' value 'Monoclinic' changed to 'monoclinic'
according to '/home/saulius/struct/CIF-dictionaries/cif_core.dic'
dictionary named 'cif_core.dic' version 2.4.1 from 2010-06-29.

Automatic conversion script
Id: cif_fix_enum 1527 2010-12-29 10:47:43Z saulius 
;
_cod_original_sg_symbol_H-M P21/c
_cod_database_code 7150160

loop_
_symmetry_equiv_pos_as_xyz
'x, y, z'
'-x, y+1/2, -z+1/2'
'-x, -y, -z'
'x, -y-1/2, z-1/2'

loop_
_atom_site_label
_atom_site_type_symbol
_atom_site_fract_x
_atom_site_fract_y
_atom_site_fract_z
_atom_site_U_iso_or_equiv
_atom_site_adp_type
_atom_site_occupancy
_atom_site_symmetry_multiplicity
_atom_site_calc_flag
_atom_site_refinement_flags
_atom_site_disorder_assembly
_atom_site_disorder_group
O1 O 0.37040(6) 0.23652(9) -0.04306(6) 0.0391(3) Uani 1 1 d . . .
O2 O 0.46882(6) 0.09071(10) 0.20573(5) 0.0337(2) Uani 1 1 d . . .
H2 H 0.4874 0.1703 0.2110 0.040 Uiso 1 1 calc R . .
O1A O 0.47390(6) -0.14451(10) 0.29538(5) 0.0335(2) Uani 1 1 d . . .
H1A H 0.4814 -0.0753 0.2701 0.040 Uiso 1 1 calc R . .
O2A O 0.36282(6) -0.23541(9) 0.48687(6) 0.0391(3) Uani 1 1 d . . .
N1 N 0.38350(7) 0.01792(12) -0.00347(6) 0.0294(3) Uani 1 1 d . . .
N1A N 0.37893(7) -0.02080(12) 0.44907(6) 0.0277(3) Uani 1 1 d . . .
C1 C 0.17077(9) -0.08817(16) -0.17769(8) 0.0393(4) Uani 1 1 d . . .
H1E H 0.1680 -0.0422 -0.2286 0.047 Uiso 1 1 calc R . .
C2 C 0.18458(10) -0.2408(2) -0.18626(12) 0.0605(5) Uani 1 1 d . . .
H2E H 0.1928 -0.2853 -0.1348 0.073 Uiso 1 1 calc R . .
H2B H 0.2334 -0.2542 -0.2049 0.073 Uiso 1 1 calc R . .
C3 C 0.11443(11) -0.3085(2) -0.24327(14) 0.0773(7) Uani 1 1 d . . .
H3A H 0.1108 -0.2729 -0.2962 0.093 Uiso 1 1 calc R . .
H3B H 0.1238 -0.4082 -0.2440 0.093 Uiso 1 1 calc R . .
C4 C 0.03739(10) -0.28249(18) -0.22160(13) 0.0616(5) Uani 1 1 d . . .
H4A H -0.0068 -0.3218 -0.2619 0.074 Uiso 1 1 calc R . .
H4B H 0.0383 -0.3285 -0.1717 0.074 Uiso 1 1 calc R . .
C5 C 0.02308(9) -0.13280(17) -0.21386(10) 0.0464(4) Uani 1 1 d . . .
H5A H -0.0265 -0.1194 -0.1965 0.056 Uiso 1 1 calc R . .
H5B H 0.0164 -0.0880 -0.2651 0.056 Uiso 1 1 calc R . .
C6 C 0.09214(9) -0.06795(17) -0.15560(9) 0.0421(4) Uani 1 1 d . . .
H6A H 0.0959 -0.1083 -0.1037 0.051 Uiso 1 1 calc R . .
H6B H 0.0819 0.0310 -0.1522 0.051 Uiso 1 1 calc R . .
C7 C 0.23773(9) -0.02697(15) -0.11709(8) 0.0371(3) Uani 1 1 d . . .
H7 H 0.2441 -0.0618 -0.0660 0.045 Uiso 1 1 calc R . .
C8 C 0.28949(8) 0.06910(14) -0.12480(7) 0.0297(3) Uani 1 1 d . . .
C9 C 0.35088(8) 0.11563(13) -0.05384(7) 0.0281(3) Uani 1 1 d . . .
C10 C 0.44438(8) 0.04575(14) 0.06735(7) 0.0300(3) Uani 1 1 d . . .
H10A H 0.4780 0.1223 0.0579 0.036 Uiso 1 1 calc R . .
H10B H 0.4788 -0.0356 0.0811 0.036 Uiso 1 1 calc R . .
C11 C 0.40895(8) 0.08157(16) 0.13473(8) 0.0346(3) Uani 1 1 d . . .
H11A H 0.3807 0.1700 0.1242 0.042 Uiso 1 1 calc R . .
H11B H 0.3697 0.0110 0.1398 0.042 Uiso 1 1 calc R . .
C12 C 0.28982(8) 0.13865(14) -0.20142(8) 0.0323(3) Uani 1 1 d . . .
H12 H 0.2609 0.0771 -0.2440 0.039 Uiso 1 1 calc R . .
C13 C 0.37366(10) 0.15665(17) -0.21227(9) 0.0442(4) Uani 1 1 d . . .
H13A H 0.4022 0.0696 -0.2024 0.066 Uiso 1 1 calc R . .
H13B H 0.4018 0.2257 -0.1758 0.066 Uiso 1 1 calc R . .
H13C H 0.3709 0.1862 -0.2657 0.066 Uiso 1 1 calc R . .
C14 C 0.24542(11) 0.27433(17) -0.21126(9) 0.0509(4) Uani 1 1 d . . .
H14A H 0.2450 0.3132 -0.2623 0.076 Uiso 1 1 calc R . .
H14B H 0.2720 0.3376 -0.1703 0.076 Uiso 1 1 calc R . .
H14C H 0.1906 0.2594 -0.2075 0.076 Uiso 1 1 calc R . .
C1A C 0.16358(8) 0.10062(15) 0.51321(8) 0.0363(3) Uani 1 1 d . . .
H1A1 H 0.1417 0.0339 0.5453 0.044 Uiso 1 1 calc R A 1
C2A C 0.0976(4) 0.1444(6) 0.4444(4) 0.0492(13) Uani 0.55 1 d P B 1
H2A1 H 0.0753 0.0630 0.4136 0.059 Uiso 0.55 1 calc PR B 1
H2A2 H 0.1197 0.2056 0.4105 0.059 Uiso 0.55 1 calc PR B 1
C3A C 0.0311(4) 0.2192(8) 0.4716(4) 0.0582(18) Uani 0.55 1 d P B 1
H3A1 H -0.0099 0.2502 0.4256 0.070 Uiso 0.55 1 calc PR B 1
H3A2 H 0.0056 0.1551 0.5012 0.070 Uiso 0.55 1 calc PR B 1
C4A C 0.0630(5) 0.3416(9) 0.5224(4) 0.059(2) Uani 0.55 1 d P B 1
H4A1 H 0.0197 0.3830 0.5422 0.071 Uiso 0.55 1 calc PR B 1
H4A2 H 0.0826 0.4112 0.4912 0.071 Uiso 0.55 1 calc PR B 1
C5A C 0.1305(5) 0.2979(10) 0.5907(4) 0.0511(14) Uani 0.55 1 d P B 1
H5A1 H 0.1531 0.3795 0.6211 0.061 Uiso 0.55 1 calc PR B 1
H5A2 H 0.1093 0.2368 0.6252 0.061 Uiso 0.55 1 calc PR B 1
C6A C 0.1957(5) 0.2243(9) 0.5631(3) 0.0416(12) Uani 0.55 1 d P B 1
H6A1 H 0.2374 0.1944 0.6088 0.050 Uiso 0.55 1 calc PR B 1
H6A2 H 0.2203 0.2882 0.5326 0.050 Uiso 0.55 1 calc PR B 1
C7A C 0.23037(8) 0.03413(14) 0.48655(8) 0.0328(3) Uani 1 1 d . B .
H7A H 0.2381 0.0653 0.4382 0.039 Uiso 1 1 calc R . .
C8A C 0.28005(8) -0.06262(13) 0.52174(7) 0.0285(3) Uani 1 1 d . . .
C9A C 0.34371(8) -0.11351(13) 0.48458(7) 0.0273(3) Uani 1 1 d . B .
C10A C 0.44232(8) -0.05540(13) 0.41164(7) 0.0286(3) Uani 1 1 d . . .
H10C H 0.4792 -0.1205 0.4449 0.034 Uiso 1 1 calc R . .
H10D H 0.4727 0.0282 0.4064 0.034 Uiso 1 1 calc R . .
C11A C 0.41055(8) -0.11827(15) 0.33199(8) 0.0322(3) Uani 1 1 d . . .
H11C H 0.3828 -0.2047 0.3372 0.039 Uiso 1 1 calc R . .
H11D H 0.3717 -0.0554 0.2992 0.039 Uiso 1 1 calc R . .
C12A C 0.27580(9) -0.12908(14) 0.59817(8) 0.0339(3) Uani 1 1 d . B .
H12A H 0.2440 -0.0669 0.6236 0.041 Uiso 1 1 calc R . .
C13A C 0.35788(10) -0.14307(19) 0.65387(9) 0.0495(4) Uani 1 1 d . . .
H13D H 0.3520 -0.1715 0.7051 0.074 Uiso 1 1 calc R B .
H13E H 0.3854 -0.0550 0.6584 0.074 Uiso 1 1 calc R . .
H13F H 0.3888 -0.2116 0.6338 0.074 Uiso 1 1 calc R . .
C14A C 0.23226(11) -0.26635(17) 0.58556(9) 0.0485(4) Uani 1 1 d . . .
H14D H 0.1786 -0.2531 0.5525 0.073 Uiso 1 1 calc R B .
H14E H 0.2288 -0.3037 0.6359 0.073 Uiso 1 1 calc R . .
H14F H 0.2615 -0.3300 0.5603 0.073 Uiso 1 1 calc R . .
C2C C 0.0845(5) 0.0899(7) 0.4495(5) 0.0499(17) Uani 0.45 1 d P B 2
H2C1 H 0.0915 0.1335 0.4012 0.060 Uiso 0.45 1 calc PR B 2
H2C2 H 0.0719 -0.0076 0.4380 0.060 Uiso 0.45 1 calc PR B 2
C3C C 0.0151(5) 0.1577(8) 0.4738(6) 0.060(2) Uani 0.45 1 d P B 2
H3C1 H -0.0328 0.1554 0.4300 0.072 Uiso 0.45 1 calc PR B 2
H3C2 H 0.0033 0.1072 0.5180 0.072 Uiso 0.45 1 calc PR B 2
C4C C 0.0360(7) 0.3047(10) 0.4975(7) 0.064(3) Uani 0.45 1 d P B 2
H4C1 H 0.0425 0.3566 0.4516 0.077 Uiso 0.45 1 calc PR B 2
H4C2 H -0.0084 0.3462 0.5154 0.077 Uiso 0.45 1 calc PR B 2
C5C C 0.1090(5) 0.3164(10) 0.5595(6) 0.075(3) Uani 0.45 1 d P B 2
H5C1 H 0.1014 0.2716 0.6071 0.091 Uiso 0.45 1 calc PR B 2
H5C2 H 0.1209 0.4140 0.5714 0.091 Uiso 0.45 1 calc PR B 2
C6C C 0.1805(6) 0.2485(11) 0.5348(5) 0.067(2) Uani 0.45 1 d P B 2
H6C1 H 0.1910 0.2983 0.4898 0.080 Uiso 0.45 1 calc PR B 2
H6C2 H 0.2286 0.2549 0.5782 0.080 Uiso 0.45 1 calc PR B 2
H1 H 0.3674(8) 0.0628(16) 0.4527(8) 0.027(4) Uiso 1 1 d . . .
H2A H 0.3716(9) -0.0662(17) -0.0148(8) 0.036(4) Uiso 1 1 d . . .

loop_
_atom_site_aniso_label
_atom_site_aniso_U_11
_atom_site_aniso_U_22
_atom_site_aniso_U_33
_atom_site_aniso_U_23
_atom_site_aniso_U_13
_atom_site_aniso_U_12
O1 0.0496(6) 0.0204(5) 0.0437(6) 0.0007(4) 0.0046(5) -0.0040(4)
O2 0.0400(6) 0.0292(5) 0.0284(5) -0.0019(4) 0.0017(4) -0.0014(4)
O1A 0.0378(5) 0.0313(5) 0.0357(5) -0.0004(4) 0.0175(4) 0.0016(4)
O2A 0.0500(6) 0.0208(5) 0.0505(6) 0.0025(4) 0.0198(5) 0.0048(4)
N1 0.0383(7) 0.0191(6) 0.0280(6) -0.0019(5) 0.0028(5) -0.0040(5)
N1A 0.0341(6) 0.0183(6) 0.0328(6) -0.0021(5) 0.0121(5) 0.0038(5)
C1 0.0411(8) 0.0475(9) 0.0272(7) 0.0030(6) 0.0043(6) -0.0136(7)
C2 0.0360(9) 0.0655(12) 0.0727(12) -0.0345(10) -0.0005(8) 0.0043(8)
C3 0.0493(11) 0.0670(13) 0.0998(16) -0.0472(12) -0.0119(11) 0.0076(10)
C4 0.0434(10) 0.0462(11) 0.0821(13) -0.0035(9) -0.0096(9) -0.0098(8)
C5 0.0345(8) 0.0506(10) 0.0500(9) 0.0004(7) 0.0023(7) -0.0015(7)
C6 0.0416(9) 0.0413(9) 0.0395(8) -0.0021(7) 0.0020(7) 0.0040(7)
C7 0.0408(8) 0.0424(9) 0.0258(7) 0.0039(6) 0.0039(6) -0.0099(7)
C8 0.0335(7) 0.0276(7) 0.0283(7) 0.0011(5) 0.0078(6) -0.0013(6)
C9 0.0331(7) 0.0224(7) 0.0303(7) 0.0000(5) 0.0105(6) -0.0017(6)
C10 0.0322(7) 0.0268(7) 0.0294(7) -0.0018(5) 0.0044(6) -0.0016(6)
C11 0.0314(7) 0.0405(8) 0.0294(7) -0.0047(6) 0.0024(6) 0.0004(6)
C12 0.0389(8) 0.0311(7) 0.0282(7) 0.0022(6) 0.0109(6) -0.0013(6)
C13 0.0487(9) 0.0478(9) 0.0409(8) 0.0050(7) 0.0206(7) -0.0027(8)
C14 0.0669(11) 0.0484(10) 0.0383(9) 0.0128(7) 0.0146(8) 0.0194(9)
C1A 0.0351(8) 0.0410(9) 0.0345(8) 0.0069(6) 0.0119(6) 0.0086(7)
C2A 0.034(3) 0.070(4) 0.040(2) 0.001(3) 0.0026(18) 0.015(3)
C3A 0.032(3) 0.090(6) 0.050(2) 0.013(4) 0.005(2) 0.022(4)
C4A 0.070(6) 0.063(5) 0.051(4) 0.015(3) 0.025(4) 0.039(4)
C5A 0.050(4) 0.060(3) 0.043(3) 0.003(2) 0.010(2) 0.023(2)
C6A 0.043(3) 0.045(3) 0.039(3) -0.0010(19) 0.014(2) 0.013(2)
C7A 0.0362(8) 0.0346(8) 0.0297(7) 0.0038(6) 0.0121(6) 0.0041(6)
C8A 0.0326(7) 0.0258(7) 0.0273(7) -0.0007(5) 0.0076(6) 0.0000(6)
C9A 0.0326(7) 0.0232(7) 0.0246(6) -0.0009(5) 0.0042(5) 0.0019(6)
C10A 0.0295(7) 0.0248(7) 0.0321(7) -0.0027(5) 0.0091(6) 0.0005(6)
C11A 0.0298(7) 0.0376(8) 0.0304(7) -0.0045(6) 0.0099(6) -0.0006(6)
C12A 0.0416(8) 0.0343(8) 0.0270(7) 0.0038(6) 0.0107(6) 0.0052(6)
C13A 0.0552(10) 0.0573(11) 0.0312(8) 0.0069(7) 0.0013(7) 0.0065(8)
C14A 0.0607(11) 0.0451(10) 0.0440(9) 0.0067(7) 0.0212(8) -0.0075(8)
C2C 0.036(3) 0.063(4) 0.053(3) -0.004(4) 0.017(2) 0.001(3)
C3C 0.039(3) 0.070(5) 0.074(4) 0.001(4) 0.021(3) 0.008(3)
C4C 0.057(6) 0.051(5) 0.096(8) 0.009(5) 0.042(5) 0.016(4)
C5C 0.050(6) 0.066(7) 0.120(10) -0.037(7) 0.039(7) 0.008(4)
C6C 0.044(4) 0.063(6) 0.100(7) -0.031(5) 0.029(5) 0.002(3)

loop_
_atom_type_symbol
_atom_type_description
_atom_type_scat_dispersion_real
_atom_type_scat_dispersion_imag
_atom_type_scat_source
C C 0.0033 0.0016 'International Tables Vol C Tables 4.2.6.8 and 6.1.1.4'
H H 0.0000 0.0000 'International Tables Vol C Tables 4.2.6.8 and 6.1.1.4'
N N 0.0061 0.0033 'International Tables Vol C Tables 4.2.6.8 and 6.1.1.4'
O O 0.0106 0.0060 'International Tables Vol C Tables 4.2.6.8 and 6.1.1.4'

loop_
_geom_angle_atom_site_label_1
_geom_angle_atom_site_label_2
_geom_angle_atom_site_label_3
_geom_angle
_geom_angle_site_symmetry_1
_geom_angle_site_symmetry_3
_geom_angle_publ_flag
C9 N1 C10 122.81(12) . . ?
C9A N1A C10A 122.70(11) . . ?
C7 C1 C6 110.46(12) . . ?
C7 C1 C2 110.45(13) . . ?
C6 C1 C2 108.99(13) . . ?
C1 C2 C3 111.78(15) . . ?
C4 C3 C2 111.82(16) . . ?
C5 C4 C3 111.57(16) . . ?
C4 C5 C6 110.55(14) . . ?
C5 C6 C1 112.27(12) . . ?
C8 C7 C1 129.24(13) . . ?
C7 C8 C9 119.02(12) . . ?
C7 C8 C12 123.95(13) . . ?
C9 C8 C12 117.01(11) . . ?
O1 C9 N1 121.90(13) . . ?
O1 C9 C8 122.07(12) . . ?
N1 C9 C8 116.03(11) . . ?
N1 C10 C11 112.06(11) . . ?
O2 C11 C10 111.29(11) . . ?
C8 C12 C13 112.14(12) . . ?
C8 C12 C14 112.35(11) . . ?
C13 C12 C14 110.86(12) . . ?
C6C C1A C7A 112.3(4) . . ?
C6C C1A C2A 89.7(4) . . ?
C7A C1A C2A 110.9(3) . . ?
C6C C1A C6A 21.3(3) . . ?
C7A C1A C6A 109.1(3) . . ?
C2A C1A C6A 109.8(3) . . ?
C6C C1A C2C 109.4(4) . . ?
C7A C1A C2C 110.7(4) . . ?
C2A C1A C2C 22.3(3) . . ?
C6A C1A C2C 127.5(4) . . ?
C1A C2A C3A 111.0(5) . . ?
C4A C3A C2A 111.7(6) . . ?
C3A C4A C5A 110.3(8) . . ?
C6A C5A C4A 111.4(6) . . ?
C5A C6A C1A 111.6(6) . . ?
C8A C7A C1A 128.50(12) . . ?
C7A C8A C9A 119.49(11) . . ?
C7A C8A C12A 123.78(12) . . ?
C9A C8A C12A 116.72(11) . . ?
O2A C9A N1A 121.45(12) . . ?
O2A C9A C8A 121.71(12) . . ?
N1A C9A C8A 116.83(11) . . ?
N1A C10A C11A 112.08(11) . . ?
O1A C11A C10A 110.57(11) . . ?
C8A C12A C13A 111.95(12) . . ?
C8A C12A C14A 112.03(12) . . ?
C13A C12A C14A 111.35(13) . . ?
C3C C2C C1A 112.5(7) . . ?
C4C C3C C2C 109.8(7) . . ?
C5C C4C C3C 112.7(9) . . ?
C4C C5C C6C 110.9(8) . . ?
C1A C6C C5C 111.2(7) . . ?

loop_
_geom_bond_atom_site_label_1
_geom_bond_atom_site_label_2
_geom_bond_distance
_geom_bond_site_symmetry_2
_geom_bond_publ_flag
O1 C9 1.2338(15) . ?
O2 C11 1.4260(16) . ?
O1A C11A 1.4302(15) . ?
O2A C9A 1.2374(15) . ?
N1 C9 1.3370(17) . ?
N1 C10 1.4558(17) . ?
N1A C9A 1.3356(17) . ?
N1A C10A 1.4571(16) . ?
C1 C7 1.501(2) . ?
C1 C6 1.522(2) . ?
C1 C2 1.528(2) . ?
C2 C3 1.530(2) . ?
C3 C4 1.501(3) . ?
C4 C5 1.499(2) . ?
C5 C6 1.517(2) . ?
C7 C8 1.3310(19) . ?
C8 C9 1.5071(19) . ?
C8 C12 1.5216(18) . ?
C10 C11 1.5130(19) . ?
C12 C13 1.524(2) . ?
C12 C14 1.525(2) . ?
C1A C6C 1.509(11) . ?
C1A C7A 1.5032(19) . ?
C1A C2A 1.517(7) . ?
C1A C6A 1.524(9) . ?
C1A C2C 1.553(10) . ?
C2A C3A 1.541(10) . ?
C3A C4A 1.521(9) . ?
C4A C5A 1.526(7) . ?
C5A C6A 1.520(12) . ?
C7A C8A 1.3297(19) . ?
C8A C9A 1.5032(18) . ?
C8A C12A 1.5218(18) . ?
C10A C11A 1.5159(18) . ?
C12A C13A 1.528(2) . ?
C12A C14A 1.532(2) . ?
C2C C3C 1.527(13) . ?
C3C C4C 1.519(10) . ?
C4C C5C 1.464(11) . ?
C5C C6C 1.561(13) . ?
